data_7246263
loop_
_publ_author_name
'Hungwe, Johannes'
'Tshuma, Piwai'
'Gumbo, Maureen'
'Noa, Francoise M. Amombo'
'\"Ohrstr\"om, Lars'
'Mehlana, Gift'

_publ_section_title
;
 Tuning the topology of a 2D metal--organic framework from 2D to 3D using
 modulator assisted synthesis
;
_journal_issue 10
_journal_name_full CrystEngComm
_journal_page_first 1486
_journal_page_last 1494
_journal_paper_doi 10.1039/D3CE00039G
_journal_volume 25
_journal_year 2023
_chemical_formula_moiety 'C21 H20 La N4 O9, C3 H7 N O'
_chemical_formula_sum 'C24 H27 La N5 O10'
_chemical_formula_weight 684.41
_space_group_crystal_system triclinic
_space_group_IT_number 2
_space_group_name_Hall '-P 1'
_space_group_name_H-M_alt 'P -1'
_atom_sites_solution_hydrogens mixed
_atom_sites_solution_primary dual
_audit_creation_date 2022-02-24
_audit_creation_method
;
Olex2 1.5-ac5-018
(compiled 2021.09.08 svn.r13c46975 for Rigaku Oxford Diffraction, GUI svn.r6396)
;
_audit_update_record
;
2022-03-03 deposited with the CCDC.	2023-02-10 downloaded from the CCDC.
;
_cell_angle_alpha 68.670(2)
_cell_angle_beta 86.130(2)
_cell_angle_gamma 74.590(2)
_cell_formula_units_Z 2
_cell_length_a 10.0590(2)
_cell_length_b 11.1837(4)
_cell_length_c 13.6668(3)
_cell_measurement_reflns_used 27121
_cell_measurement_temperature 100.00(10)
_cell_measurement_theta_max 76.8220
_cell_measurement_theta_min 3.4600
_cell_volume 1379.94(7)
_computing_cell_refinement 'CrysAlisPro 1.171.41.119a (Rigaku OD, 2021)'
_computing_data_collection 'CrysAlisPro 1.171.41.119a (Rigaku OD, 2021)'
_computing_data_reduction 'CrysAlisPro 1.171.41.119a (Rigaku OD, 2021)'
_computing_molecular_graphics 'Olex2 1.5-ac5-018 (Dolomanov et al., 2009)'
_computing_publication_material 'Olex2 1.5-ac5-018 (Dolomanov et al., 2009)'
_computing_structure_refinement 'SHELXL 2016/6 (Sheldrick, 2015)'
_computing_structure_solution 'SHELXT  (Sheldrick, 2015)'
_diffrn_ambient_environment N~2~
_diffrn_ambient_temperature 100.00(10)
_diffrn_detector 'Hybrid Pixel Array Detector'
_diffrn_detector_area_resol_mean 10.0000
_diffrn_detector_type HyPix
_diffrn_measured_fraction_theta_full 0.997
_diffrn_measured_fraction_theta_max 0.955
_diffrn_measurement_details
;
List of Runs (angles in degrees, time in seconds):

  # Type    Start    End  Width  t~exp~   \w     \q     \k     \f   Frames
#--------------------------------------------------------------------------
  1  \w      0.00  29.00   0.50    0.13    --   12.00  27.00 169.06   58
  2  \w     -9.00  18.00   0.50    0.13    --    4.00  34.00-163.01   54
  3  \w     -9.00  18.00   0.50    0.13    --    4.00  34.00 -87.77   54
  4  \w     -9.00  20.00   0.50    0.13    --    4.00  33.00 -53.89   58
  5  \w     -9.00  20.00   0.50    0.13    --    4.00  33.00 -23.66   58
  6  \w      0.00  29.00   0.50    0.13    --   12.00  27.00   2.98   58
  7  \w    -40.00  14.00   0.50    0.13    --  -47.71  38.00-120.00  108
  8  \w    -62.00 -32.00   0.50    0.51    -- -104.50  57.00-120.00   60
  9  \w    -62.00 -32.00   0.50    0.51    -- -104.50  57.00 -30.00   60
 10  \w    -62.00 -32.00   0.50    0.51    -- -104.50  57.00   0.00   60
 11  \w   -104.00 -21.00   0.50    0.13    --  -47.71 140.00 -58.00  166
 12  \w    -98.00 -16.00   0.50    0.13    --  -47.71 130.00 128.00  164
 13  \w   -115.00 -32.00   0.50    0.51    -- -104.50 130.00 128.00  166
 14  \w   -123.00 -32.00   0.50    0.51    -- -104.50 140.00 -58.00  182
 15  \w   -107.00 -32.00   0.50    0.51    -- -104.50 104.00-138.63  150
 16  \w    -21.00   5.00   0.50    0.13    --   -8.00 -32.00-169.53   52
 17  \w    -45.00 -19.00   0.50    0.13    --  -32.00 -21.00-165.77   52
 18  \w    -29.00  -3.00   0.50    0.13    --  -16.00 -27.00 -48.35   52
 19  \w    -70.00 -34.00   0.50    0.13    --  -47.71 -17.00 -15.13   72
 20  \w    -60.00 -31.00   0.50    0.13    --  -44.00 -18.00 -38.82   58
 21  \w   -122.00 -34.00   0.50    0.13    --  -47.71 -16.00 -63.74  176
 22  \w   -122.00 -34.00   0.50    0.13    --  -47.71 -16.00  52.34  176
 23  \w    -54.00 -27.00   0.50    0.13    --  -40.00 -19.00  79.75   54
 24  \w    -69.00 -23.00   0.50    0.13    --  -36.00 -17.00 160.79   92
 25  \w    -69.00 -27.00   0.50    0.13    --  -40.00 -17.00 153.95   84
 26  \w   -122.00 -34.00   0.50    0.13    --  -47.71 -15.00  98.64  176
 27  \w   -122.00 -34.00   0.50    0.13    --  -47.71 -16.00-127.42  176
 28  \w   -166.00 -77.00   0.50    0.51    --  -92.00 -12.00 -92.07  178
 29  \w   -174.00-100.00   0.50    0.51    -- -104.50 -17.00-164.79  148
 30  \w   -142.00 -55.00   0.50    0.13    --  -68.00 -17.00-125.98  174
 31  \w   -142.00 -85.00   0.50    0.13    --  -68.00 -17.00-147.53  114
 32  \w   -139.00 -51.00   0.50    0.13    --  -64.00 -17.00  37.99  176
 33  \w   -139.00 -51.00   0.50    0.13    --  -64.00 -17.00  70.40  176
 34  \w   -139.00 -51.00   0.50    0.13    --  -64.00 -17.00 158.62  176
 35  \w   -139.00 -51.00   0.50    0.13    --  -64.00 -17.00 141.05  176
 36  \w   -170.00 -82.00   0.50    0.51    --  -96.00 -16.00 171.26  176
 37  \w   -170.00 -82.00   0.50    0.51    --  -96.00 -16.00 132.47  176
 38  \w   -174.00 -91.00   0.50    0.51    -- -104.50 -16.00  71.81  166
 39  \w   -174.00 -91.00   0.50    0.51    -- -104.50 -16.00  91.08  166
 40  \w   -166.00 -78.00   0.50    0.51    --  -92.00 -16.00  29.37  176
 41  \w   -166.00 -78.00   0.50    0.51    --  -92.00 -16.00 112.98  176
 42  \w   -174.00 -91.00   0.50    0.51    -- -104.50 -16.00 -48.85  166
 43  \w   -159.00 -70.00   0.50    0.51    --  -84.00 -15.00  -3.77  178
 44  \w   -174.00 -91.00   0.50    0.51    -- -104.50 -15.00  -7.81  166
 45  \w   -167.00 -78.00   0.50    0.51    --  -92.00 -15.00 -51.03  178
 46  \w   -174.00 -90.00   0.50    0.51    -- -104.50 -14.00 -91.59  168
 47  \w   -166.00 -78.00   0.50    0.51    --  -92.00 -16.00-128.33  176
 48  \w   -174.00 -91.00   0.50    0.51    -- -104.50 -16.00-132.13  166
 49  \w   -174.00-117.00   0.50    0.51    -- -104.50-125.00-180.00  114
 50  \w   -119.00 -64.00   0.50    0.13    --  -47.71-140.00-117.00  110
 51  \w   -173.00 -64.00   0.50    0.51    -- -104.50-140.00-117.00  218
 52  \w   -174.00-117.00   0.50    0.51    -- -104.50-125.00   0.00  114
 53  \w   -174.00 -71.00   0.50    0.51    -- -104.50-130.00  56.00  206
 54  \w   -119.00 -71.00   0.50    0.13    --  -47.71-130.00  56.00   96
 55  \w     36.00 106.00   0.50    0.51    --  108.35 -99.00  90.00  140
 56  \w     36.00 106.00   0.50    0.51    --  108.35 -99.00  60.00  140
 57  \w     36.00 116.00   0.50    0.51    --  108.35-130.00  56.00  160
 58  \w     28.00 104.00   0.50    0.13    --   47.71-140.00-117.00  152
 59  \w     36.00 123.00   0.50    0.51    --  108.35-140.00-117.00  174
 60  \w     22.00  98.00   0.50    0.13    --   47.71-130.00  56.00  152
 61  \w     36.00  69.00   0.50    0.51    --  108.35 -57.00  60.00   66
 62  \w     36.00  69.00   0.50    0.51    --  108.35 -57.00  90.00   66
 63  \w     36.00  69.00   0.50    0.51    --  108.35 -57.00 -60.00   66
 64  \w     36.00  69.00   0.50    0.51    --  108.35 -57.00-150.00   66
 65  \w    -27.00  30.00   0.50    0.13    --   47.71 -19.00 -90.00  114
 66  \w     70.00 120.00   0.50    0.13    --   47.71 140.00 -58.00  100
 67  \w    138.00 178.00   0.50    0.51    --  108.35  77.00-180.00   80
 68  \w    138.00 178.00   0.50    0.51    --  108.35  77.00 -90.00   80
 69  \w     70.00 173.00   0.50    0.51    --  108.35 140.00 -58.00  206
 70  \w    117.00 178.00   0.50    0.51    --  108.35 125.00  30.00  122
 71  \w     77.00 178.00   0.50    0.51    --  108.35 130.00 128.00  202
;
_diffrn_measurement_device 'four-circle diffractometer'
_diffrn_measurement_device_type 'XtaLAB Synergy R, HyPix'
_diffrn_measurement_method '\w scans'
_diffrn_orient_matrix_type 'CrysAlisPro convention (1999,Acta A55,543-557)'
_diffrn_orient_matrix_UB_11 0.1573661000
_diffrn_orient_matrix_UB_12 -0.0188820000
_diffrn_orient_matrix_UB_13 -0.0050762000
_diffrn_orient_matrix_UB_21 0.0124470000
_diffrn_orient_matrix_UB_22 -0.0609532000
_diffrn_orient_matrix_UB_23 0.1208911000
_diffrn_orient_matrix_UB_31 0.0185752000
_diffrn_orient_matrix_UB_32 -0.1391971000
_diffrn_orient_matrix_UB_33 -0.0043628000
_diffrn_radiation_monochromator mirror
_diffrn_radiation_probe x-ray
_diffrn_radiation_type 'Cu K\a'
_diffrn_radiation_wavelength 1.54184
_diffrn_reflns_av_R_equivalents 0.0439
_diffrn_reflns_av_unetI/netI 0.0253
_diffrn_reflns_Laue_measured_fraction_full 0.997
_diffrn_reflns_Laue_measured_fraction_max 0.955
_diffrn_reflns_limit_h_max 12
_diffrn_reflns_limit_h_min -12
_diffrn_reflns_limit_k_max 9
_diffrn_reflns_limit_k_min -13
_diffrn_reflns_limit_l_max 16
_diffrn_reflns_limit_l_min -17
_diffrn_reflns_number 43727
_diffrn_reflns_point_group_measured_fraction_full 0.997
_diffrn_reflns_point_group_measured_fraction_max 0.955
_diffrn_reflns_theta_full 67.684
_diffrn_reflns_theta_max 77.606
_diffrn_reflns_theta_min 3.474
_diffrn_source 'Rotating-anode X-ray tube'
_diffrn_source_type 'PhotonJet R (Cu) X-ray Source'
_exptl_absorpt_coefficient_mu 12.519
_exptl_absorpt_correction_T_max 0.819
_exptl_absorpt_correction_T_min 0.672
_exptl_absorpt_correction_type gaussian
_exptl_absorpt_process_details
;
CrysAlisPro 1.171.41.119a (Rigaku Oxford Diffraction, 2021)
Numerical absorption correction based on gaussian integration over
a multifaceted crystal model
Empirical absorption correction using spherical harmonics,
implemented in SCALE3 ABSPACK scaling algorithm.
;
_exptl_crystal_colour 'clear light white'
_exptl_crystal_colour_lustre clear
_exptl_crystal_colour_modifier light
_exptl_crystal_colour_primary white
_exptl_crystal_density_diffrn 1.647
_exptl_crystal_description block
_exptl_crystal_F_000 686
_exptl_crystal_size_max 0.047
_exptl_crystal_size_mid 0.038
_exptl_crystal_size_min 0.027
_refine_diff_density_max 0.535
_refine_diff_density_min -0.600
_refine_diff_density_rms 0.082
_refine_ls_extinction_coef 0.00051(8)
_refine_ls_extinction_expression Fc^*^=kFc[1+0.001xFc^2^\l^3^/sin(2\q)]^-1/4^
_refine_ls_extinction_method 'SHELXL-2016/6 (Sheldrick 2016)'
_refine_ls_goodness_of_fit_ref 1.078
_refine_ls_hydrogen_treatment mixed
_refine_ls_matrix_type full
_refine_ls_number_parameters 382
_refine_ls_number_reflns 5615
_refine_ls_number_restraints 0
_refine_ls_restrained_S_all 1.078
_refine_ls_R_factor_all 0.0289
_refine_ls_R_factor_gt 0.0264
_refine_ls_shift/su_max 0.002
_refine_ls_shift/su_mean 0.000
_refine_ls_structure_factor_coef Fsqd
_refine_ls_weighting_details 'w=1/[\s^2^(Fo^2^)+(0.0317P)^2^+1.7666P] where P=(Fo^2^+2Fc^2^)/3'
_refine_ls_weighting_scheme calc
_refine_ls_wR_factor_gt 0.0651
_refine_ls_wR_factor_ref 0.0660
_reflns_Friedel_coverage 0.000
_reflns_number_gt 5301
_reflns_number_total 5615
_reflns_threshold_expression 'I > 2\s(I)'
_cod_data_source_file d3ce00039g1.cif
_cod_data_source_block msu4_chiral_autored
_cod_depositor_comments 'Adding full bibliography for 7246262--7246263.cif.'
_cod_database_code 7246263
_shelx_shelxl_version_number 2016/6
_chemical_oxdiff_formula 'C47  H61  La2  N10  O18  '
_chemical_oxdiff_usercomment 'no friedels eq'
_shelx_space_group_comment
;
The symmetry employed for this shelxl refinement is uniquely defined
by the following loop, which should always be used as a source of
symmetry information in preference to the above space-group names.
They are only intended as comments.
;
_olex2_refinement_description
;
1. Fixed Uiso
 At 1.2 times of:
  All C(H) groups
 At 1.5 times of:
  All C(H,H,H) groups
2.a Aromatic/amide H refined with riding coordinates:
 C19(H19), C4(H4), C21(H21), C12(H12), C22(H22), C14(H14), C6(H6), C15(H15),
 C7(H7), C32(H32), C37(H37)
2.b Idealised Me refined as rotating group:
 C35(H35A,H35B,H35C), C40(H40A,H40B,H40C), C39(H39A,H39B,H39C), C34(H34A,H34B,
 H34C)
;
_olex2_submission_special_instructions 'No special instructions were received'
_oxdiff_exptl_absorpt_empirical_details
;
Empirical correction (ABSPACK) includes:
- Absorption correction using spherical harmonics
- Frame scaling
;
_oxdiff_exptl_absorpt_empirical_full_max 1.310
_oxdiff_exptl_absorpt_empirical_full_min 0.706

loop_
_space_group_symop_operation_xyz
'x, y, z'
'-x, -y, -z'

loop_
_atom_site_label
_atom_site_type_symbol
_atom_site_fract_x
_atom_site_fract_y
_atom_site_fract_z
_atom_site_U_iso_or_equiv
_atom_site_adp_type
_atom_site_occupancy
_atom_site_site_symmetry_order
_atom_site_calc_flag
_atom_site_refinement_flags_posn
_atom_site_refinement_flags_adp
_atom_site_refinement_flags_occupancy
_atom_site_disorder_assembly
_atom_site_disorder_group
La1 La 0.76358(2) 0.46739(2) 0.49682(2) 0.01984(7) Uani 1 1 d . . . . .
O10 O 1.0936(2) 0.5510(2) 0.65676(15) 0.0292(5) Uani 1 1 d . . . . .
O9 O 0.9132(2) 0.4995(2) 0.61237(15) 0.0280(5) Uani 1 1 d . . . . .
O25 O 0.3412(2) 0.6571(2) 0.34042(15) 0.0262(4) Uani 1 1 d . . . . .
O29 O 0.9613(2) 0.2595(3) 0.5688(2) 0.0311(5) Uani 1 1 d . . . . .
O28 O 0.2054(2) 1.3061(2) -0.38972(16) 0.0289(5) Uani 1 1 d . . . . .
O30 O 0.5935(2) 0.6479(2) 0.55481(17) 0.0294(5) Uani 1 1 d . . . . .
O27 O 0.4050(2) 1.1519(2) -0.36875(18) 0.0384(6) Uani 1 1 d . . . . .
O24 O 0.5654(2) 0.5625(2) 0.37497(16) 0.0304(5) Uani 1 1 d . . . . .
O31 O 0.7050(2) 0.2932(3) 0.4379(2) 0.0379(5) Uani 1 1 d . . . . .
N17 N 0.5493(3) 0.8177(3) -0.01206(19) 0.0271(5) Uani 1 1 d . . . . .
N16 N 0.1930(3) 0.9984(3) -0.0174(2) 0.0340(6) Uani 1 1 d . . . . .
N2 N 0.8525(3) 0.4390(3) 0.9948(2) 0.0350(7) Uani 1 1 d . . . . .
C8 C 0.9833(3) 0.5169(3) 0.6768(2) 0.0232(6) Uani 1 1 d . . . . .
C19 C 0.3922(3) 0.7998(3) 0.1302(2) 0.0228(6) Uani 1 1 d . . . . .
H19 H 0.302455 0.828297 0.153705 0.027 Uiso 1 1 calc R U . . .
C18 C 0.4244(3) 0.8563(3) 0.0252(2) 0.0238(6) Uani 1 1 d . . . . .
C5 C 0.9325(3) 0.4933(3) 0.7870(2) 0.0241(6) Uani 1 1 d . . . . .
C20 C 0.4939(3) 0.7012(3) 0.1997(2) 0.0221(6) Uani 1 1 d . . . . .
C4 C 1.0045(3) 0.5168(3) 0.8576(2) 0.0238(6) Uani 1 1 d . . . . .
H4 H 1.082397 0.551936 0.835998 0.029 Uiso 1 1 calc R U . . .
C23 C 0.4638(3) 0.6371(3) 0.3137(2) 0.0220(6) Uani 1 1 d . . . . .
C3 C 0.9620(3) 0.4887(3) 0.9609(2) 0.0252(6) Uani 1 1 d . . . . .
C21 C 0.6240(3) 0.6631(3) 0.1619(2) 0.0266(6) Uani 1 1 d . . . . .
H21 H 0.696438 0.597519 0.207557 0.032 Uiso 1 1 calc R U . . .
C12 C 0.3560(3) 1.0264(3) -0.1550(2) 0.0237(6) Uani 1 1 d . . . . .
H12 H 0.446896 0.999456 -0.177339 0.028 Uiso 1 1 calc R U . . .
C11 C 0.3205(3) 0.9641(3) -0.0523(2) 0.0251(6) Uani 1 1 d . . . . .
C13 C 0.2568(3) 1.1285(3) -0.2248(2) 0.0256(6) Uani 1 1 d . . . . .
O36 O 1.1000(3) 0.0989(4) 0.4649(3) 0.0662(9) Uani 1 1 d . . . . .
C22 C 0.6452(3) 0.7233(3) 0.0560(2) 0.0298(7) Uani 1 1 d . . . . .
H22 H 0.733684 0.695561 0.030250 0.036 Uiso 1 1 calc R U . . .
N33 N 0.7635(4) 0.2240(4) 0.2977(3) 0.0501(8) Uani 1 1 d . . . . .
C14 C 0.1255(3) 1.1638(3) -0.1888(2) 0.0304(7) Uani 1 1 d . . . . .
H14 H 0.055218 1.233197 -0.234064 0.036 Uiso 1 1 calc R U . . .
C26 C 0.2929(3) 1.1990(3) -0.3358(2) 0.0268(6) Uani 1 1 d . . . . .
C6 C 0.8186(3) 0.4427(4) 0.8207(2) 0.0351(8) Uani 1 1 d . . . . .
H6 H 0.766769 0.425328 0.774166 0.042 Uiso 1 1 calc R U . . .
N38 N 1.2638(4) 0.1085(4) 0.3400(3) 0.0589(9) Uani 1 1 d . . . . .
C15 C 0.0987(3) 1.0961(4) -0.0859(3) 0.0373(8) Uani 1 1 d . . . . .
H15 H 0.008009 1.120276 -0.062246 0.045 Uiso 1 1 calc R U . . .
C7 C 0.7829(4) 0.4183(4) 0.9248(3) 0.0411(9) Uani 1 1 d . . . . .
H7 H 0.704193 0.384942 0.947892 0.049 Uiso 1 1 calc R U . . .
C32 C 0.7794(4) 0.2227(4) 0.3926(3) 0.0481(9) Uani 1 1 d . . . . .
H32 H 0.858278 0.159363 0.432009 0.058 Uiso 1 1 calc R U . . .
C35 C 0.6521(5) 0.3198(5) 0.2257(4) 0.0615(12) Uani 1 1 d . . . . .
H35A H 0.593218 0.376091 0.260761 0.092 Uiso 1 1 calc R U . . .
H35B H 0.597191 0.272503 0.204289 0.092 Uiso 1 1 calc R U . . .
H35C H 0.690958 0.375296 0.163502 0.092 Uiso 1 1 calc R U . . .
C40 C 1.2485(5) -0.0053(5) 0.3158(4) 0.0648(12) Uani 1 1 d . . . . .
H40A H 1.334580 -0.076058 0.334780 0.097 Uiso 1 1 calc R U . . .
H40B H 1.227650 0.023087 0.240480 0.097 Uiso 1 1 calc R U . . .
H40C H 1.173113 -0.038514 0.356007 0.097 Uiso 1 1 calc R U . . .
C37 C 1.1907(5) 0.1486(5) 0.4130(4) 0.0561(11) Uani 1 1 d . . . . .
H37 H 1.209622 0.220331 0.426104 0.067 Uiso 1 1 calc R U . . .
C39 C 1.3664(6) 0.1735(6) 0.2857(5) 0.0741(15) Uani 1 1 d . . . . .
H39A H 1.458200 0.112523 0.307099 0.111 Uiso 1 1 calc R U . . .
H39B H 1.359386 0.252559 0.303069 0.111 Uiso 1 1 calc R U . . .
H39C H 1.351781 0.199937 0.209769 0.111 Uiso 1 1 calc R U . . .
C34 C 0.8662(5) 0.1377(6) 0.2553(4) 0.0684(14) Uani 1 1 d . . . . .
H34A H 0.915125 0.191481 0.199428 0.103 Uiso 1 1 calc R U . . .
H34B H 0.820049 0.090071 0.226538 0.103 Uiso 1 1 calc R U . . .
H34C H 0.932183 0.073411 0.311441 0.103 Uiso 1 1 calc R U . . .
H30A H 0.582(5) 0.728(5) 0.496(4) 0.066(15) Uiso 1 1 d . . . . .
H30B H 0.508(6) 0.641(5) 0.568(4) 0.076(17) Uiso 1 1 d . . . . .
H29A H 1.034(5) 0.277(5) 0.590(4) 0.062(14) Uiso 1 1 d . . . . .
H29B H 0.987(5) 0.217(5) 0.544(4) 0.054(17) Uiso 1 1 d . . . . .

loop_
_atom_site_aniso_label
_atom_site_aniso_U_11
_atom_site_aniso_U_22
_atom_site_aniso_U_33
_atom_site_aniso_U_23
_atom_site_aniso_U_13
_atom_site_aniso_U_12
La1 0.01914(8) 0.02792(10) 0.00975(8) -0.00262(6) -0.00094(5) -0.00719(6)
O10 0.0273(10) 0.0476(14) 0.0163(9) -0.0114(9) 0.0040(8) -0.0165(10)
O9 0.0282(10) 0.0406(13) 0.0160(9) -0.0102(9) -0.0044(8) -0.0092(9)
O25 0.0248(10) 0.0321(12) 0.0166(9) -0.0021(8) 0.0036(7) -0.0093(9)
O29 0.0263(11) 0.0351(14) 0.0310(12) -0.0110(11) -0.0025(9) -0.0068(10)
O28 0.0217(9) 0.0327(12) 0.0228(10) 0.0021(9) -0.0020(8) -0.0083(9)
O30 0.0279(11) 0.0343(13) 0.0251(11) -0.0078(10) 0.0024(8) -0.0111(9)
O27 0.0318(11) 0.0388(13) 0.0269(11) 0.0020(10) 0.0047(9) -0.0003(10)
O24 0.0248(10) 0.0429(13) 0.0178(9) -0.0024(9) -0.0057(8) -0.0101(9)
O31 0.0314(11) 0.0433(14) 0.0453(14) -0.0212(12) 0.0071(10) -0.0140(10)
N17 0.0247(12) 0.0323(14) 0.0173(11) -0.0024(10) 0.0007(9) -0.0052(10)
N16 0.0229(12) 0.0393(16) 0.0246(13) 0.0044(12) 0.0008(10) -0.0058(11)
N2 0.0340(14) 0.062(2) 0.0228(12) -0.0214(13) 0.0090(11) -0.0282(14)
C8 0.0231(13) 0.0310(16) 0.0142(12) -0.0076(11) -0.0003(10) -0.0055(11)
C19 0.0218(13) 0.0264(15) 0.0189(13) -0.0033(12) -0.0004(10) -0.0105(11)
C18 0.0232(13) 0.0262(15) 0.0183(13) -0.0025(12) -0.0009(10) -0.0080(11)
C5 0.0232(13) 0.0358(17) 0.0149(12) -0.0097(12) 0.0028(10) -0.0100(12)
C20 0.0233(13) 0.0278(15) 0.0142(12) -0.0033(11) -0.0009(10) -0.0104(11)
C4 0.0215(13) 0.0341(17) 0.0173(13) -0.0092(12) 0.0024(10) -0.0105(12)
C23 0.0236(13) 0.0278(15) 0.0151(12) -0.0054(11) -0.0026(10) -0.0099(11)
C3 0.0252(13) 0.0351(17) 0.0182(13) -0.0108(12) 0.0028(11) -0.0111(12)
C21 0.0228(13) 0.0313(16) 0.0192(13) -0.0031(12) -0.0031(11) -0.0041(12)
C12 0.0216(13) 0.0264(15) 0.0198(13) -0.0030(12) -0.0003(10) -0.0082(11)
C11 0.0215(13) 0.0285(16) 0.0204(13) -0.0013(12) -0.0015(10) -0.0085(12)
C13 0.0258(14) 0.0260(15) 0.0199(13) -0.0001(12) -0.0031(11) -0.0092(12)
O36 0.0601(19) 0.068(2) 0.081(2) -0.0396(19) 0.0173(17) -0.0198(17)
C22 0.0244(14) 0.0361(18) 0.0210(14) -0.0047(13) 0.0027(11) -0.0035(13)
N33 0.0505(19) 0.059(2) 0.052(2) -0.0320(18) 0.0016(15) -0.0154(16)
C14 0.0238(14) 0.0289(17) 0.0265(15) 0.0026(13) -0.0027(11) -0.0042(12)
C26 0.0227(13) 0.0309(16) 0.0199(13) 0.0000(12) -0.0041(11) -0.0073(12)
C6 0.0312(16) 0.062(2) 0.0242(15) -0.0209(16) 0.0046(12) -0.0245(16)
N38 0.059(2) 0.056(2) 0.063(2) -0.0269(19) 0.0126(18) -0.0114(18)
C15 0.0223(14) 0.044(2) 0.0284(16) 0.0038(14) 0.0021(12) -0.0041(14)
C7 0.0383(17) 0.076(3) 0.0273(16) -0.0245(18) 0.0133(14) -0.0390(19)
C32 0.043(2) 0.056(3) 0.054(2) -0.028(2) 0.0004(17) -0.0155(18)
C35 0.065(3) 0.070(3) 0.046(2) -0.019(2) 0.007(2) -0.015(2)
C40 0.060(3) 0.065(3) 0.079(3) -0.039(3) 0.008(2) -0.014(2)
C37 0.053(2) 0.061(3) 0.057(3) -0.025(2) 0.010(2) -0.014(2)
C39 0.088(4) 0.070(3) 0.079(4) -0.038(3) 0.032(3) -0.034(3)
C34 0.069(3) 0.079(4) 0.079(3) -0.055(3) 0.008(3) -0.018(3)

loop_
_atom_type_symbol
_atom_type_description
_atom_type_scat_dispersion_real
_atom_type_scat_dispersion_imag
_atom_type_scat_source
C C 0.0181 0.0091 'International Tables Vol C Tables 4.2.6.8 and 6.1.1.4'
H H 0.0000 0.0000 'International Tables Vol C Tables 4.2.6.8 and 6.1.1.4'
La La -1.4094 9.0376 'International Tables Vol C Tables 4.2.6.8 and 6.1.1.4'
N N 0.0311 0.0180 'International Tables Vol C Tables 4.2.6.8 and 6.1.1.4'
O O 0.0492 0.0322 'International Tables Vol C Tables 4.2.6.8 and 6.1.1.4'

loop_
_exptl_crystal_face_index_h
_exptl_crystal_face_index_k
_exptl_crystal_face_index_l
_exptl_crystal_face_perp_dist
1 -4 5 0.0122
-2 1 -7 0.0075
-1 -7 -3 0.0148
1 7 6 0.0176
-5 -3 3 0.0184
5 3 -3 0.0179
5 0 -5 0.0224
-4 4 4 0.0118

loop_
_geom_angle_atom_site_label_1
_geom_angle_atom_site_label_2
_geom_angle_atom_site_label_3
_geom_angle
_geom_angle_site_symmetry_1
_geom_angle_site_symmetry_3
_geom_angle_publ_flag
O10 La1 O29 73.69(8) 2_766 . ?
O10 La1 O28 72.04(7) 2_766 2_675 ?
O10 La1 O30 139.50(7) 2_766 . ?
O10 La1 O31 71.08(7) 2_766 . ?
O9 La1 O10 105.48(7) . 2_766 ?
O9 La1 O25 86.47(7) . 2_666 ?
O9 La1 O29 70.35(8) . . ?
O9 La1 O28 78.11(7) . 2_675 ?
O9 La1 O30 79.01(7) . . ?
O9 La1 O24 147.82(8) . . ?
O9 La1 O31 144.11(8) . . ?
O25 La1 O10 145.03(8) 2_666 2_766 ?
O25 La1 O29 80.06(7) 2_666 . ?
O25 La1 O28 142.90(7) 2_666 2_675 ?
O25 La1 O30 74.43(7) 2_666 . ?
O25 La1 O31 80.04(7) 2_666 . ?
O29 La1 O30 141.01(8) . . ?
O29 La1 O31 74.61(8) . . ?
O28 La1 O29 124.20(7) 2_675 . ?
O28 La1 O30 69.63(7) 2_675 . ?
O28 La1 O31 130.11(8) 2_675 . ?
O24 La1 O10 86.58(7) . 2_766 ?
O24 La1 O25 100.66(7) . 2_666 ?
O24 La1 O29 141.63(9) . . ?
O24 La1 O28 77.55(7) . 2_675 ?
O24 La1 O30 72.97(7) . . ?
O24 La1 O31 67.89(8) . . ?
O31 La1 O30 127.63(7) . . ?
C8 O10 La1 123.39(18) . 2_766 ?
C8 O9 La1 175.70(19) . . ?
C23 O25 La1 129.55(18) . 2_666 ?
C26 O28 La1 130.74(18) . 2_675 ?
C23 O24 La1 166.4(2) . . ?
C32 O31 La1 128.4(2) . . ?
C22 N17 C18 117.5(2) . . ?
C15 N16 C11 117.4(3) . . ?
C7 N2 C3 117.5(3) . . ?
O10 C8 O9 124.9(3) . . ?
O10 C8 C5 116.8(2) . . ?
O9 C8 C5 118.3(2) . . ?
C20 C19 C18 118.8(3) . . ?
N17 C18 C19 122.7(3) . . ?
N17 C18 C11 116.2(2) . . ?
C19 C18 C11 121.2(3) . . ?
C4 C5 C8 119.3(2) . . ?
C4 C5 C6 119.0(3) . . ?
C6 C5 C8 121.7(3) . . ?
C19 C20 C23 120.7(2) . . ?
C21 C20 C19 118.6(2) . . ?
C21 C20 C23 120.7(2) . . ?
C5 C4 C3 119.4(3) . . ?
O25 C23 O24 124.6(3) . . ?
O25 C23 C20 118.3(2) . . ?
O24 C23 C20 117.0(2) . . ?
N2 C3 C4 122.2(3) . . ?
N2 C3 C3 117.0(3) . 2_767 ?
C4 C3 C3 120.8(3) . 2_767 ?
C22 C21 C20 118.3(3) . . ?
C11 C12 C13 119.3(3) . . ?
N16 C11 C18 116.7(2) . . ?
N16 C11 C12 122.4(3) . . ?
C12 C11 C18 120.9(3) . . ?
C12 C13 C26 120.4(3) . . ?
C14 C13 C12 118.3(3) . . ?
C14 C13 C26 121.3(3) . . ?
N17 C22 C21 124.1(3) . . ?
C32 N33 C35 122.3(4) . . ?
C32 N33 C34 121.0(4) . . ?
C35 N33 C34 116.4(4) . . ?
C15 C14 C13 118.7(3) . . ?
O28 C26 C13 117.0(3) . . ?
O27 C26 O28 124.3(3) . . ?
O27 C26 C13 118.7(3) . . ?
C7 C6 C5 117.8(3) . . ?
C37 N38 C40 122.8(4) . . ?
C37 N38 C39 119.5(4) . . ?
C39 N38 C40 117.6(4) . . ?
N16 C15 C14 123.9(3) . . ?
N2 C7 C6 124.0(3) . . ?
O31 C32 N33 128.6(4) . . ?
O36 C37 N38 124.8(5) . . ?

loop_
_geom_bond_atom_site_label_1
_geom_bond_atom_site_label_2
_geom_bond_distance
_geom_bond_site_symmetry_2
_geom_bond_publ_flag
La1 O10 2.502(2) 2_766 ?
La1 O9 2.431(2) . ?
La1 O25 2.4917(19) 2_666 ?
La1 O29 2.544(2) . ?
La1 O28 2.514(2) 2_675 ?
La1 O30 2.604(2) . ?
La1 O24 2.4310(19) . ?
La1 O31 2.570(2) . ?
O10 C8 1.249(4) . ?
O9 C8 1.261(3) . ?
O25 C23 1.248(3) . ?
O28 C26 1.280(4) . ?
O27 C26 1.240(4) . ?
O24 C23 1.263(3) . ?
O31 C32 1.242(5) . ?
N17 C18 1.345(4) . ?
N17 C22 1.332(4) . ?
N16 C11 1.344(4) . ?
N16 C15 1.340(4) . ?
N2 C3 1.343(4) . ?
N2 C7 1.340(4) . ?
C8 C5 1.509(4) . ?
C19 C18 1.396(4) . ?
C19 C20 1.391(4) . ?
C18 C11 1.489(4) . ?
C5 C4 1.381(4) . ?
C5 C6 1.389(4) . ?
C20 C23 1.508(4) . ?
C20 C21 1.390(4) . ?
C4 C3 1.393(4) . ?
C3 C3 1.484(6) 2_767 ?
C21 C22 1.386(4) . ?
C12 C11 1.392(4) . ?
C12 C13 1.393(4) . ?
C13 C14 1.386(4) . ?
C13 C26 1.504(4) . ?
O36 C37 1.241(5) . ?
N33 C32 1.313(5) . ?
N33 C35 1.454(6) . ?
N33 C34 1.460(6) . ?
C14 C15 1.381(4) . ?
C6 C7 1.389(4) . ?
N38 C40 1.473(6) . ?
N38 C37 1.337(6) . ?
N38 C39 1.431(6) . ?

loop_
_exptl_oxdiff_crystal_face_indexfrac_h
_exptl_oxdiff_crystal_face_indexfrac_k
_exptl_oxdiff_crystal_face_indexfrac_l
_exptl_oxdiff_crystal_face_x
_exptl_oxdiff_crystal_face_y
_exptl_oxdiff_crystal_face_z
1.0019 -3.6101 5.0507 0.2002 0.8431 0.4991
-1.6027 0.8438 -7.4022 -0.2306 -0.9662 -0.1149
-0.9775 -7.2059 -3.4541 -0.0002 0.0095 1.0000
1.4768 6.8521 5.7724 0.0737 0.2986 -0.9515
-5.4350 -2.9272 3.2042 -0.8163 0.4981 0.2925
5.4243 3.0322 -3.1293 0.8122 -0.4956 -0.3077
5.2347 0.0243 -4.8104 0.8477 -0.5179 0.1148
-4.0145 3.9681 3.9977 -0.7270 0.1915 -0.6444
